data_9016098
loop_
_publ_author_name
'Aleonard, S.'
'Lambert, B.'
'Pannetier, J.'
'Gorius, M.'
'Roux, M.'

_publ_section_title
;
 Etude par diffraction neutronique de la phase Cs4-x Yb12 F40-x
 (0<= X <=1): Hypothese Structurale.
 _cod_database_code 1008347
;
_journal_name_full 'Journal of Solid State Chemistry'
_journal_page_first 226
_journal_page_last 232
_journal_paper_doi 10.1016/0022-4596(85)90239-7
_journal_volume 58
_journal_year 1985
_chemical_formula_sum 'Cs0.75 F9.75 Yb3'
_space_group_IT_number 186
_symmetry_space_group_name_Hall 'P 6c -2c'
_symmetry_space_group_name_H-M 'P 63 m c'
_cell_angle_alpha 90
_cell_angle_beta 90
_cell_angle_gamma 120
_cell_length_a 7.999
_cell_length_b 7.999
_cell_length_c 17.096
_cell_formula_units_Z 4
_cell_volume 947.320
_database_code_amcsd 0016258
_exptl_crystal_density_diffrn 5.638
_cod_duplicate_entry 1008347
_cod_original_formula_sum 'Yb3 Cs.75 F9.75'
_cod_database_code 9016098
_amcsd_formula_title 'Cs F13 Yb4'

loop_
_space_group_symop_operation_xyz
x,y,z
-x,-x+y,1/2+z
x-y,x,1/2+z
-y,-x,z
-y,x-y,z
x-y,-y,1/2+z
-x,-y,1/2+z
x,x-y,z
-x+y,-x,z
y,x,1/2+z
y,-x+y,1/2+z
-x+y,y,z

loop_
_atom_site_aniso_label
_atom_site_aniso_U_11
_atom_site_aniso_U_22
_atom_site_aniso_U_33
_atom_site_aniso_U_12
_atom_site_aniso_U_13
_atom_site_aniso_U_23
Yb1 0.00520 0.00520 0.00970 0.00310 0.00100 -0.00100
Yb2 0.00900 0.00900 0.00360 0.00490 0.00020 -0.00020
Cs1 0.02280 0.02280 0.00640 0.01140 0.00000 0.00000
Cs2 0.02030 0.02030 0.00010 0.01020 0.00000 0.00000
F1 0.05830 0.05830 0.00730 0.04000 0.00530 -0.00530
F2 0.05280 0.05280 0.00500 0.02640 -0.00340 0.00340
F3 0.00620 0.00620 0.04980 0.00190 -0.00230 0.00230
F4 0.00520 0.00520 0.05970 0.00410 -0.00430 0.00430
F5 0.01860 0.01860 0.02940 0.00730 0.00210 -0.00210
F6 0.03350 0.03350 0.06560 0.02850 0.00560 -0.00560
F7 0.00100 0.00100 0.08210 0.00050 0.00000 0.00000
F8 0.03120 0.03120 0.00010 0.01650 0.00000 0.00000

loop_
_atom_site_label
_atom_site_fract_x
_atom_site_fract_y
_atom_site_fract_z
_atom_site_occupancy
Yb1 0.51160 -0.51160 0.00230 1.00000
Yb2 0.50610 -0.50610 0.25280 1.00000
Cs1 0.00000 0.00000 0.37250 0.75000
Cs2 0.00000 0.00000 0.13080 0.75000
F1 0.49900 -0.49900 0.37950 1.00000
F2 0.51750 -0.51750 0.12460 1.00000
F3 0.21680 -0.21680 0.00100 1.00000
F4 0.16460 -0.16460 0.49750 1.00000
F5 0.83160 -0.83160 0.24490 1.00000
F6 0.21610 -0.21610 0.24440 1.00000
F7 0.33333 0.66667 0.47280 1.00000
F8 0.33333 0.66667 0.78280 0.50000

loop_
_cod_related_entry_id
_cod_related_entry_database
_cod_related_entry_code
1 AMCSD 0016258
